data_9010542
loop_
_publ_author_name
'Hawthorne, F. C.'
'Oberti, R.'
'Sardone, N.'

_publ_section_title
;
 Sodium at the A site in clinoamphiboles: the effects of composition
 on patterns of order
 Sample: A12 - KP N.1
;
_journal_name_full 'The Canadian Mineralogist'
_journal_page_first 577
_journal_page_last 593
_journal_volume 34
_journal_year 1996
_chemical_formula_sum 'Al2.04 Ca1.76 F0.04 Fe0.69 H1.96 K0.038 Mg3.23 Na1.204 O23.96 Si7.04'
_chemical_name_mineral Pargasite
_space_group_IT_number 12
_symmetry_space_group_name_Hall '-C 2y'
_symmetry_space_group_name_H-M 'C 1 2/m 1'
_cell_angle_alpha 90
_cell_angle_beta 105.28
_cell_angle_gamma 90
_cell_formula_units_Z 2
_cell_length_a 9.862
_cell_length_b 17.928
_cell_length_c 5.295
_cell_volume 903.093
_database_code_amcsd 0005497
_exptl_crystal_density_diffrn 3.146
_cod_original_formula_sum 'Si7.04 Al2.04 Mg3.23 Fe.69 Ca1.76 Na1.204 K.038 H1.96 O23.96 F.04'
_cod_database_code 9010542

loop_
_space_group_symop_operation_xyz
x,y,z
1/2+x,1/2+y,z
x,-y,z
1/2+x,1/2-y,z
-x,y,-z
1/2-x,1/2+y,-z
-x,-y,-z
1/2-x,1/2-y,-z

loop_
_atom_site_label
_atom_site_fract_x
_atom_site_fract_y
_atom_site_fract_z
_atom_site_occupancy
_atom_site_U_iso_or_equiv
_atom_site_type_symbol
_atom_site_attached_hydrogens
SiT1 0.28000 0.08590 0.30320 0.76000 0.00621 Si 0
AlT1 0.28000 0.08590 0.30320 0.24000 0.00621 Al 0
SiT2 0.29070 0.17370 0.81470 1.00000 0.00621 Si 0
MgM1 0.00000 0.09000 0.50000 0.84000 0.00671 Mg 0
FeM1 0.00000 0.09000 0.50000 0.16000 0.00671 Fe 0
AlM2 0.00000 0.17700 0.00000 0.54000 0.00633 Al 0
FeM2 0.00000 0.17700 0.00000 0.06000 0.00633 Fe 0
MgM2 0.00000 0.17700 0.00000 0.40000 0.00633 Mg 0
MgM3 0.00000 0.00000 0.00000 0.75000 0.00621 Mg 0
FeM3 0.00000 0.00000 0.00000 0.25000 0.00621 Fe 0
CaM4 0.00000 0.28030 0.50000 0.88000 0.00912 Ca 0
NaM4 0.00000 0.28030 0.50000 0.12000 0.00912 Na 0
NaAm 0.01000 0.50000 0.01910 0.12400 0.05269 Na 0
KAm 0.01000 0.50000 0.01910 0.00500 0.05269 K 0
NaA2 0.00000 0.47060 0.00000 0.35800 0.03065 Na 0
KA2 0.00000 0.47060 0.00000 0.01400 0.03065 K 0
H 0.21020 0.00000 0.77050 0.98000 0.07346 H 0
O1 0.10540 0.08880 0.21420 1.00000 0.01241 O 0
O2 0.11950 0.17360 0.73650 1.00000 0.00963 O 0
O-h3 0.10800 0.00000 0.71550 0.98000 0.01115 O 0
F3 0.10800 0.00000 0.71550 0.02000 0.01115 F 0
O4 0.36720 0.25090 0.79000 1.00000 0.01077 O 0
O5 0.35100 0.14080 0.11290 1.00000 0.01153 O 0
O6 0.34300 0.11590 0.61400 1.00000 0.01267 O 0
O7 0.33960 0.00000 0.27250 1.00000 0.01406 O 0

loop_
_cod_changelog_entry_id
_cod_changelog_entry_author
_cod_changelog_entry_date
_cod_changelog_entry_text
1
;cod-tools version 3.8.0
Id: cif_guess_AMCSD_atom_types 9581 2023-05-17 12:35:41Z saulius
;
2023-05-23T09:22:48+03:00
;Derived atom types and hydrogen counts
from atom names that follow the AMCSD naming convention
(Wat == water, O-H == hydroxyl).
;

loop_
_cod_related_entry_id
_cod_related_entry_database
_cod_related_entry_code
1 AMCSD 0005497
